data_7116329
loop_
_publ_author_name
'Rumpa Pal'
'Govindappa Nagendra'
'M. Samarasimhareddy'
'Vommina V. Sureshbabu'
'Tayur N. Guru Row'

_publ_section_title
;
 Observation of a reversible isomorphous phase transition and an interplay
 of 'sigma-holes' and 'pi-holes' in Fmoc-Leu-psi[CH2-NCS]
;
_journal_name_full Chem.Commun.
_journal_page_first 933
_journal_paper_doi 10.1039/C4cc08751H
_journal_volume 51
_journal_year 2015
_chemical_absolute_configuration syn
_chemical_compound_source 'see text'
_chemical_formula_moiety 'C19 H18 N2 O2 S'
_chemical_formula_sum 'C19 H18 N2 O2 S'
_chemical_formula_weight 338.42
_chemical_name_systematic ?
_space_group_IT_number 4
_symmetry_cell_setting monoclinic
_symmetry_Int_Tables_number 4
_symmetry_space_group_name_Hall 'P 2yb'
_symmetry_space_group_name_H-M 'P 1 21 1'
_atom_sites_solution_hydrogens mixed
_atom_sites_solution_primary direct
_atom_sites_solution_secondary difmap
_audit_update_record
;
2014-11-01 deposited with the CCDC.
2014-11-24 downloaded from the CCDC.
;
_cell_angle_alpha 90
_cell_angle_beta 91.707(3)
_cell_angle_gamma 90
_cell_formula_units_Z 2
_cell_length_a 4.9690(2)
_cell_length_b 11.3897(4)
_cell_length_c 15.0388(5)
_cell_measurement_reflns_used 3343
_cell_measurement_temperature 100(2)
_cell_measurement_theta_max 26.0
_cell_measurement_theta_min 2.7
_cell_volume 850.75(5)
_computing_cell_refinement
;
CrysAlisPro, Agilent Technologies,
Version 1.171.37.31 (release 14-01-2014 CrysAlis171 .NET)
(compiled Jan 14 2014,18:38:05)
;
_computing_data_collection
;
CrysAlisPro, Agilent Technologies,
Version 1.171.37.31 (release 14-01-2014 CrysAlis171 .NET)
(compiled Jan 14 2014,18:38:05)
;
_computing_data_reduction
;
CrysAlisPro, Agilent Technologies,
Version 1.171.37.31 (release 14-01-2014 CrysAlis171 .NET)
(compiled Jan 14 2014,18:38:05)
;
_computing_molecular_graphics 'Ortep-3 (Farrugia, 1997) and CAMERON (Watkin et al., 1993)'
_computing_publication_material 'WinGX (Farrugia, 1999)'
_computing_structure_refinement 'SHELXL97 (Sheldrick, 2008)'
_computing_structure_solution 'SHELXS97  (Sheldrick, 2008)'
_diffrn_ambient_temperature 100(2)
_diffrn_detector_area_resol_mean 8.0419
_diffrn_measured_fraction_theta_full 0.999
_diffrn_measured_fraction_theta_max 0.999
_diffrn_measurement_device 'four-circle diffractometer'
_diffrn_measurement_device_type 'Xcalibur, Eos, Nova'
_diffrn_measurement_method 'f\w scans'
_diffrn_radiation_monochromator mirror
_diffrn_radiation_probe x-ray
_diffrn_radiation_source 'Mova (Mo) X-ray Source'
_diffrn_radiation_type MoK\a
_diffrn_radiation_wavelength 0.71073
_diffrn_reflns_av_R_equivalents 0.0262
_diffrn_reflns_av_sigmaI/netI 0.0438
_diffrn_reflns_limit_h_max 6
_diffrn_reflns_limit_h_min -6
_diffrn_reflns_limit_k_max 14
_diffrn_reflns_limit_k_min -14
_diffrn_reflns_limit_l_max 18
_diffrn_reflns_limit_l_min -18
_diffrn_reflns_number 6544
_diffrn_reflns_reduction_process
;
;
_diffrn_reflns_theta_full 25.242
_diffrn_reflns_theta_max 25.999
_diffrn_reflns_theta_min 2.710
_exptl_absorpt_coefficient_mu 0.204
_exptl_absorpt_correction_T_max 1.00000
_exptl_absorpt_correction_T_min 0.85311
_exptl_absorpt_correction_type multi-scan
_exptl_absorpt_process_details
;
CrysAlisPro, Agilent Technologies,
Version 1.171.37.31 (release 14-01-2014 CrysAlis171 .NET)
(compiled Jan 14 2014,18:38:05)
Empirical absorption correction using spherical harmonics,
 implemented in SCALE3 ABSPACK scaling algorithm.
;
_exptl_crystal_colour colourless
_exptl_crystal_density_diffrn 1.321
_exptl_crystal_density_method 'not measured'
_exptl_crystal_description block
_exptl_crystal_F_000 356
_exptl_crystal_size_max 0.409
_exptl_crystal_size_mid 0.239
_exptl_crystal_size_min 0.066
_refine_diff_density_max 0.196
_refine_diff_density_min -0.198
_refine_diff_density_rms 0.036
_refine_ls_abs_structure_details 'Flack H.D. (1983), Acta Cryst. A39, 876-881'
_refine_ls_abs_structure_Flack -0.02(4)
_refine_ls_extinction_method none
_refine_ls_goodness_of_fit_ref 1.054
_refine_ls_hydrogen_treatment mixed
_refine_ls_matrix_type full
_refine_ls_number_parameters 222
_refine_ls_number_reflns 3343
_refine_ls_number_restraints 1
_refine_ls_restrained_S_all 1.054
_refine_ls_R_factor_all 0.0364
_refine_ls_R_factor_gt 0.0337
_refine_ls_shift/su_max 0.000
_refine_ls_shift/su_mean 0.000
_refine_ls_structure_factor_coef Fsqd
_refine_ls_weighting_details 'w=1/[\s^2^(Fo^2^)+(0.0308P)^2^] where P=(Fo^2^+2Fc^2^)/3'
_refine_ls_weighting_scheme calc
_refine_ls_wR_factor_gt 0.0695
_refine_ls_wR_factor_ref 0.0719
_reflns_number_gt 3180
_reflns_number_total 3343
_reflns_threshold_expression 'I > 2\s(I)'
_cod_data_source_file c4cc08751h2.cif
_cod_data_source_block u_mono
_cod_original_sg_symbol_H-M 'P 21'
_cod_database_code 7116329

loop_
_symmetry_equiv_pos_site_id
_symmetry_equiv_pos_as_xyz
1 x,y,z
2 -x,1/2+y,-z

loop_
_atom_site_label
_atom_site_type_symbol
_atom_site_fract_x
_atom_site_fract_y
_atom_site_fract_z
_atom_site_U_iso_or_equiv
_atom_site_adp_type
_atom_site_occupancy
_atom_site_site_symmetry_order
_atom_site_calc_flag
_atom_site_refinement_flags_posn
_atom_site_refinement_flags_adp
H1N H 0.450(5) 0.590(2) 0.7828(16) 0.018(7) Uiso 1 1 d . .
S1 S 1.02213(15) 0.37620(6) 0.95385(5) 0.0363(2) Uani 1 1 d . .
O1 O 0.7436(3) 0.48625(15) 0.70395(11) 0.0170(4) Uani 1 1 d . .
O2 O 1.0441(3) 0.60697(16) 0.77307(12) 0.0235(4) Uani 1 1 d . .
C6 C 1.1817(5) 0.1780(2) 0.57285(16) 0.0180(5) Uani 1 1 d . .
C16 C 0.6164(5) 0.7040(2) 0.87017(16) 0.0172(5) Uani 1 1 d . .
H16 H 0.8058 0.7263 0.8789 0.021 Uiso 1 1 calc R U
N1 N 0.5997(4) 0.61431(19) 0.80247(14) 0.0176(5) Uani 1 1 d . .
C5 C 1.0543(5) 0.1442(2) 0.65546(16) 0.0181(6) Uani 1 1 d . .
C14 C 0.9565(5) 0.4436(2) 0.64924(17) 0.0180(5) Uani 1 1 d . .
H14A H 1.1204 0.4328 0.6849 0.022 Uiso 1 1 calc R U
H14B H 0.9920 0.4996 0.6024 0.022 Uiso 1 1 calc R U
C12 C 0.8654(5) 0.3276(2) 0.60937(16) 0.0176(5) Uani 1 1 d . .
H12 H 0.6877 0.3359 0.5800 0.021 Uiso 1 1 calc R U
C10 C 1.1519(5) 0.3373(2) 0.46664(17) 0.0234(6) Uani 1 1 d . .
H10 H 1.0766 0.4079 0.4473 0.028 Uiso 1 1 calc R U
C13 C 0.8635(5) 0.2294(2) 0.67652(16) 0.0170(5) Uani 1 1 d . .
C15 C 0.8140(5) 0.5726(2) 0.76128(16) 0.0154(5) Uani 1 1 d . .
C19 C 0.4580(5) 0.8129(2) 0.84326(17) 0.0209(6) Uani 1 1 d . .
H19A H 0.5265 0.8440 0.7891 0.031 Uiso 1 1 calc R U
H19B H 0.4757 0.8708 0.8894 0.031 Uiso 1 1 calc R U
H19C H 0.2715 0.7928 0.8342 0.031 Uiso 1 1 calc R U
N2 N 0.6842(5) 0.5602(2) 0.98891(15) 0.0299(6) Uani 1 1 d . .
C11 C 1.0701(5) 0.2854(2) 0.54380(16) 0.0174(5) Uani 1 1 d . .
C18 C 0.8263(6) 0.4836(3) 0.97069(18) 0.0257(6) Uani 1 1 d . .
C2 C 0.7514(6) 0.1189(2) 0.80504(17) 0.0260(6) Uani 1 1 d . .
H2 H 0.6478 0.1092 0.8550 0.031 Uiso 1 1 calc R U
C8 C 1.4608(5) 0.1771(3) 0.44625(18) 0.0275(6) Uani 1 1 d . .
H8 H 1.5919 0.1414 0.4126 0.033 Uiso 1 1 calc R U
C7 C 1.3795(5) 0.1244(2) 0.52400(17) 0.0243(6) Uani 1 1 d . .
H7 H 1.4565 0.0540 0.5431 0.029 Uiso 1 1 calc R U
C17 C 0.5174(5) 0.6562(2) 0.95743(17) 0.0227(6) Uani 1 1 d . .
H17A H 0.5198 0.7183 1.0016 0.027 Uiso 1 1 calc R U
H17B H 0.3331 0.6293 0.9492 0.027 Uiso 1 1 calc R U
C4 C 1.0975(5) 0.0471(2) 0.71011(18) 0.0238(6) Uani 1 1 d . .
H4 H 1.2263 -0.0088 0.6965 0.029 Uiso 1 1 calc R U
C9 C 1.3484(5) 0.2824(3) 0.41832(17) 0.0272(6) Uani 1 1 d . .
H9 H 1.4059 0.3170 0.3662 0.033 Uiso 1 1 calc R U
C1 C 0.7112(5) 0.2164(2) 0.75143(17) 0.0219(6) Uani 1 1 d . .
H1 H 0.5833 0.2725 0.7655 0.026 Uiso 1 1 calc R U
C3 C 0.9447(5) 0.0354(3) 0.78526(18) 0.0269(6) Uani 1 1 d . .
H3 H 0.9717 -0.0288 0.8227 0.032 Uiso 1 1 calc R U

loop_
_atom_site_aniso_label
_atom_site_aniso_U_11
_atom_site_aniso_U_22
_atom_site_aniso_U_33
_atom_site_aniso_U_23
_atom_site_aniso_U_13
_atom_site_aniso_U_12
S1 0.0380(5) 0.0301(4) 0.0408(5) 0.0090(4) 0.0008(3) 0.0080(4)
O1 0.0128(8) 0.0163(9) 0.0220(9) -0.0062(8) 0.0006(7) 0.0002(7)
O2 0.0104(9) 0.0259(10) 0.0343(11) -0.0096(9) -0.0001(8) -0.0022(8)
C6 0.0181(12) 0.0168(13) 0.0187(12) -0.0050(11) -0.0041(10) -0.0021(11)
C16 0.0137(11) 0.0168(13) 0.0210(13) -0.0030(11) 0.0008(10) -0.0045(11)
N1 0.0103(10) 0.0183(11) 0.0241(11) -0.0034(9) -0.0012(9) -0.0028(9)
C5 0.0170(12) 0.0153(13) 0.0218(13) -0.0043(10) -0.0035(10) -0.0024(10)
C14 0.0144(12) 0.0163(13) 0.0235(13) -0.0010(11) 0.0048(10) 0.0020(11)
C12 0.0164(13) 0.0162(12) 0.0200(13) -0.0013(11) -0.0011(10) 0.0011(10)
C10 0.0249(15) 0.0251(15) 0.0200(13) 0.0006(11) -0.0021(11) -0.0026(12)
C13 0.0173(12) 0.0162(12) 0.0173(12) -0.0039(10) -0.0038(10) -0.0040(10)
C15 0.0156(12) 0.0135(12) 0.0171(12) 0.0026(10) -0.0005(10) 0.0001(10)
C19 0.0221(14) 0.0182(13) 0.0224(13) -0.0008(11) 0.0004(11) -0.0001(11)
N2 0.0349(14) 0.0276(13) 0.0273(13) 0.0049(11) 0.0012(11) 0.0025(11)
C11 0.0157(12) 0.0190(13) 0.0175(13) -0.0042(11) -0.0016(10) -0.0004(11)
C18 0.0272(14) 0.0300(16) 0.0195(13) 0.0071(12) -0.0048(11) -0.0076(13)
C2 0.0316(15) 0.0256(15) 0.0211(14) -0.0007(12) 0.0033(12) -0.0072(12)
C8 0.0218(13) 0.0346(17) 0.0267(14) -0.0165(13) 0.0074(12) -0.0035(13)
C7 0.0219(14) 0.0218(14) 0.0290(15) -0.0111(12) -0.0007(11) 0.0008(12)
C17 0.0243(14) 0.0204(14) 0.0236(13) -0.0027(11) 0.0027(11) 0.0003(11)
C4 0.0241(14) 0.0182(13) 0.0288(15) -0.0009(12) -0.0049(12) 0.0019(12)
C9 0.0302(15) 0.0361(17) 0.0155(13) -0.0040(12) 0.0044(11) -0.0098(14)
C1 0.0230(13) 0.0202(14) 0.0225(14) -0.0034(11) 0.0026(11) -0.0029(11)
C3 0.0332(16) 0.0221(14) 0.0248(14) 0.0059(12) -0.0050(13) -0.0046(13)

loop_
_atom_type_symbol
_atom_type_description
_atom_type_scat_dispersion_real
_atom_type_scat_dispersion_imag
_atom_type_scat_source
S S 0.1246 0.1234 'International Tables Vol C Tables 4.2.6.8 and 6.1.1.4'
O O 0.0106 0.0060 'International Tables Vol C Tables 4.2.6.8 and 6.1.1.4'
N N 0.0061 0.0033 'International Tables Vol C Tables 4.2.6.8 and 6.1.1.4'
H H 0.0000 0.0000 'International Tables Vol C Tables 4.2.6.8 and 6.1.1.4'
C C 0.0033 0.0016 'International Tables Vol C Tables 4.2.6.8 and 6.1.1.4'

loop_
_geom_angle_atom_site_label_1
_geom_angle_atom_site_label_2
_geom_angle_atom_site_label_3
_geom_angle
C15 O1 C14 115.45(18)
C7 C6 C11 119.8(2)
C7 C6 C5 131.7(2)
C11 C6 C5 108.4(2)
N1 C16 C17 110.1(2)
N1 C16 C19 111.9(2)
C17 C16 C19 110.2(2)
N1 C16 H16 108.2
C17 C16 H16 108.2
C19 C16 H16 108.2
C15 N1 C16 123.3(2)
C15 N1 H1N 115.5(17)
C16 N1 H1N 120.9(17)
C4 C5 C13 120.8(2)
C4 C5 C6 130.4(2)
C13 C5 C6 108.8(2)
O1 C14 C12 107.69(19)
O1 C14 H14A 110.2
C12 C14 H14A 110.2
O1 C14 H14B 110.2
C12 C14 H14B 110.2
H14A C14 H14B 108.5
C13 C12 C14 112.95(19)
C13 C12 C11 102.6(2)
C14 C12 C11 109.6(2)
C13 C12 H12 110.5
C14 C12 H12 110.5
C11 C12 H12 110.5
C11 C10 C9 118.7(3)
C11 C10 H10 120.6
C9 C10 H10 120.6
C1 C13 C5 120.1(2)
C1 C13 C12 129.7(2)
C5 C13 C12 110.2(2)
O2 C15 N1 125.3(2)
O2 C15 O1 123.6(2)
N1 C15 O1 111.2(2)
C16 C19 H19A 109.5
C16 C19 H19B 109.5
H19A C19 H19B 109.5
C16 C19 H19C 109.5
H19A C19 H19C 109.5
H19B C19 H19C 109.5
C18 N2 C17 147.1(3)
C10 C11 C6 120.8(2)
C10 C11 C12 129.4(2)
C6 C11 C12 109.8(2)
N2 C18 S1 175.5(3)
C1 C2 C3 120.9(3)
C1 C2 H2 119.5
C3 C2 H2 119.5
C9 C8 C7 120.5(3)
C9 C8 H8 119.8
C7 C8 H8 119.8
C8 C7 C6 119.0(3)
C8 C7 H7 120.5
C6 C7 H7 120.5
N2 C17 C16 111.0(2)
N2 C17 H17A 109.4
C16 C17 H17A 109.4
N2 C17 H17B 109.4
C16 C17 H17B 109.4
H17A C17 H17B 108.0
C3 C4 C5 118.7(3)
C3 C4 H4 120.7
C5 C4 H4 120.7
C8 C9 C10 121.1(3)
C8 C9 H9 119.4
C10 C9 H9 119.4
C2 C1 C13 119.2(3)
C2 C1 H1 120.4
C13 C1 H1 120.4
C4 C3 C2 120.4(3)
C4 C3 H3 119.8
C2 C3 H3 119.8

loop_
_geom_bond_atom_site_label_1
_geom_bond_atom_site_label_2
_geom_bond_distance
S1 C18 1.588(3)
O1 C15 1.348(3)
O1 C14 1.443(3)
O2 C15 1.216(3)
C6 C7 1.387(3)
C6 C11 1.407(3)
C6 C5 1.463(3)
C16 N1 1.443(3)
C16 C17 1.516(3)
C16 C19 1.518(4)
C16 H16 0.9800
N1 C15 1.335(3)
N1 H1N 0.84(3)
C5 C4 1.391(4)
C5 C13 1.399(3)
C14 C12 1.514(3)
C14 H14A 0.9700
C14 H14B 0.9700
C12 C13 1.508(3)
C12 C11 1.516(3)
C12 H12 0.9800
C10 C11 1.374(3)
C10 C9 1.383(4)
C10 H10 0.9300
C13 C1 1.384(3)
C19 H19A 0.9600
C19 H19B 0.9600
C19 H19C 0.9600
N2 C18 1.160(4)
N2 C17 1.443(3)
C2 C1 1.383(4)
C2 C3 1.391(4)
C2 H2 0.9300
C8 C9 1.383(4)
C8 C7 1.385(4)
C8 H8 0.9300
C7 H7 0.9300
C17 H17A 0.9700
C17 H17B 0.9700
C4 C3 1.387(4)
C4 H4 0.9300
C9 H9 0.9300
C1 H1 0.9300
C3 H3 0.9300

loop_
_geom_torsion_atom_site_label_1
_geom_torsion_atom_site_label_2
_geom_torsion_atom_site_label_3
_geom_torsion_atom_site_label_4
_geom_torsion
C17 C16 N1 C15 -118.1(3)
C19 C16 N1 C15 119.1(2)
C7 C6 C5 C4 0.6(4)
C11 C6 C5 C4 -179.1(2)
C7 C6 C5 C13 -179.7(2)
C11 C6 C5 C13 0.7(3)
C15 O1 C14 C12 164.40(19)
O1 C14 C12 C13 -72.1(2)
O1 C14 C12 C11 174.19(19)
C4 C5 C13 C1 -1.4(3)
C6 C5 C13 C1 178.9(2)
C4 C5 C13 C12 177.3(2)
C6 C5 C13 C12 -2.5(3)
C14 C12 C13 C1 63.7(3)
C11 C12 C13 C1 -178.4(2)
C14 C12 C13 C5 -114.9(2)
C11 C12 C13 C5 3.1(2)
C16 N1 C15 O2 -2.6(4)
C16 N1 C15 O1 177.4(2)
C14 O1 C15 O2 -6.2(3)
C14 O1 C15 N1 173.81(19)
C9 C10 C11 C6 -0.6(3)
C9 C10 C11 C12 178.6(2)
C7 C6 C11 C10 1.0(3)
C5 C6 C11 C10 -179.3(2)
C7 C6 C11 C12 -178.4(2)
C5 C6 C11 C12 1.3(3)
C13 C12 C11 C10 178.1(2)
C14 C12 C11 C10 -61.7(3)
C13 C12 C11 C6 -2.6(2)
C14 C12 C11 C6 117.6(2)
C9 C8 C7 C6 0.7(4)
C11 C6 C7 C8 -1.0(3)
C5 C6 C7 C8 179.4(2)
C18 N2 C17 C16 -27.3(6)
N1 C16 C17 N2 62.3(3)
C19 C16 C17 N2 -173.9(2)
C13 C5 C4 C3 1.0(3)
C6 C5 C4 C3 -179.3(2)
C7 C8 C9 C10 -0.4(4)
C11 C10 C9 C8 0.3(4)
C3 C2 C1 C13 0.9(4)
C5 C13 C1 C2 0.4(4)
C12 C13 C1 C2 -178.0(2)
C5 C4 C3 C2 0.3(4)
C1 C2 C3 C4 -1.3(4)
